data_4109228
loop_
_publ_author_name
'Sergiy V. Rosokha'
'Jay K. Kochi'

_publ_section_title
;
 Continuum of Outer- and Inner-Sphere Mechanisms for Organic Electron
 Transfer. Steric Modulation of the Precursor Complex in Paramagnetic
 (Ion-Radical) Self-Exchanges
;
_journal_name_full 'Journal of the American Chemical Society'
_journal_page_first 3683
_journal_page_last 3697
_journal_paper_doi 10.1021/ja069149m
_journal_volume 129
_journal_year 2007
_chemical_formula_moiety 'C28 H40 K O10, 3(C8 Cl2 N2 O2), 4(C H2 Cl2)'
_chemical_formula_sum 'C56 H48 Cl14 K N6 O16'
_chemical_formula_weight 1596.40
_chemical_name_common '[(benzo-15-crown-5)2 K] (DDQ)3, (CH2Cl2)x'
_chemical_name_systematic
; 
 Bis(benzo-15-crown-5) potassium dichlorodicyanobenzoquinonide,
 dichloromethane solvate
;
_space_group_IT_number 2
_symmetry_cell_setting triclinic
_symmetry_space_group_name_Hall '-P 1'
_symmetry_space_group_name_H-M 'P -1'
_atom_sites_solution_hydrogens geom
_atom_sites_solution_primary direct
_atom_sites_solution_secondary difmap
_audit_creation_method SHELXL-97
_cell_angle_alpha 99.396(2)
_cell_angle_beta 110.047(3)
_cell_angle_gamma 102.147(3)
_cell_formula_units_Z 2
_cell_length_a 13.1118(15)
_cell_length_b 16.378(2)
_cell_length_c 18.010(2)
_cell_measurement_reflns_used 275
_cell_measurement_temperature 173(2)
_cell_measurement_theta_max 23.06
_cell_measurement_theta_min 1.56
_cell_volume 3433.2(7)
_computing_cell_refinement 'SAINT V6.28 (BrukerAXS, 1997-2001)'
_computing_data_collection 'SMART V5.630 (BrukerAXS, 1997-2001)'
_computing_data_reduction 'SAINT & SADABS V2.06 (Sheldrick, 2000)'
_computing_molecular_graphics 'XP V5.06 (BrukerAXS, 1997-99)'
_computing_publication_material 'SHELXL-93, XCIF V5.05 (BrukerAXS, 1997-99)'
_computing_structure_refinement 'SHELXTL v. 6.12 (Sheldrick, 2001)'
_computing_structure_solution 'SHELXTL v. 6.12 (Sheldrick, 2001)'
_diffrn_ambient_temperature 173(2)
_diffrn_measured_fraction_theta_full 0.986
_diffrn_measured_fraction_theta_max 0.934
_diffrn_measurement_device 'Siemens SMART'
_diffrn_measurement_method
;
\w-scan, frame range 0.3 deg, hemisphere
;
_diffrn_radiation_monochromator graphite
_diffrn_radiation_source 'fine-focus sealed tube'
_diffrn_radiation_type MoK\a
_diffrn_radiation_wavelength 0.71073
_diffrn_reflns_av_R_equivalents 0.0389
_diffrn_reflns_av_sigmaI/netI 0.0802
_diffrn_reflns_limit_h_max 18
_diffrn_reflns_limit_h_min -18
_diffrn_reflns_limit_k_max 22
_diffrn_reflns_limit_k_min -22
_diffrn_reflns_limit_l_max 25
_diffrn_reflns_limit_l_min -26
_diffrn_reflns_number 52482
_diffrn_reflns_theta_full 30.00
_diffrn_reflns_theta_max 30.97
_diffrn_reflns_theta_min 1.32
_diffrn_standards_decay_% 0
_diffrn_standards_interval_count 0
_diffrn_standards_interval_time 0
_diffrn_standards_number none
_exptl_absorpt_coefficient_mu 0.691
_exptl_absorpt_correction_T_max 0.871
_exptl_absorpt_correction_T_min 0.732
_exptl_absorpt_correction_type multi-scan
_exptl_absorpt_process_details 'Semi-empirical (SADABS procedure)'
_exptl_crystal_colour brown
_exptl_crystal_density_diffrn 1.544
_exptl_crystal_description plate
_exptl_crystal_F_000 1622
_exptl_crystal_size_max 0.5
_exptl_crystal_size_mid 0.5
_exptl_crystal_size_min 0.2
_refine_diff_density_max 1.229
_refine_diff_density_min -1.400
_refine_diff_density_rms 0.096
_refine_ls_extinction_method none
_refine_ls_goodness_of_fit_ref 0.986
_refine_ls_hydrogen_treatment constr
_refine_ls_matrix_type full
_refine_ls_number_parameters 827
_refine_ls_number_reflns 20384
_refine_ls_number_restraints 0
_refine_ls_restrained_S_all 0.986
_refine_ls_R_factor_all 0.1217
_refine_ls_R_factor_gt 0.0692
_refine_ls_shift/su_max 0.037
_refine_ls_shift/su_mean 0.002
_refine_ls_structure_factor_coef Fsqd
_refine_ls_weighting_details 'calc w=1/[\s^2^(Fo^2^)+(0.1107P)^2^+0.0000P] where P=(Fo^2^+2Fc^2^)/3'
_refine_ls_weighting_scheme calc
_refine_ls_wR_factor_gt 0.1857
_refine_ls_wR_factor_ref 0.2073
_reflns_number_gt 11163
_reflns_number_total 20384
_reflns_threshold_expression >2sigma(I)
_cod_data_source_file ja069149msi20061220_055531.cif
_cod_data_source_block ros19
_cod_original_cell_volume 3433.3(7)
_cod_database_code 4109228

loop_
_symmetry_equiv_pos_as_xyz
'x, y, z'
'-x, -y, -z'

loop_
_atom_site_label
_atom_site_type_symbol
_atom_site_fract_x
_atom_site_fract_y
_atom_site_fract_z
_atom_site_U_iso_or_equiv
_atom_site_adp_type
_atom_site_occupancy
_atom_site_symmetry_multiplicity
_atom_site_calc_flag
_atom_site_refinement_flags
_atom_site_disorder_assembly
_atom_site_disorder_group
K1 K 0.52250(6) 0.71432(4) 0.30917(4) 0.02489(15) Uani 1 1 d . . .
O11 O 0.5502(2) 0.30280(15) 0.17577(15) 0.0414(6) Uani 1 1 d . . .
O14 O 0.7925(2) 0.16643(15) 0.39864(14) 0.0471(7) Uani 1 1 d . . .
O21 O 0.43388(18) 0.87158(13) -0.08567(12) 0.0284(5) Uani 1 1 d . . .
O24 O 0.6943(2) 1.04208(13) 0.22682(13) 0.0340(5) Uani 1 1 d . . .
O31 O -0.22110(19) 0.45414(13) 0.27956(12) 0.0321(5) Uani 1 1 d . . .
O34 O 0.08799(17) 0.63254(12) 0.57688(12) 0.0263(5) Uani 1 1 d . . .
O51 O 0.73875(17) 0.69062(13) 0.43485(12) 0.0264(5) Uani 1 1 d . . .
O52 O 0.55791(17) 0.70968(13) 0.47191(13) 0.0275(5) Uani 1 1 d . . .
O53 O 0.39440(19) 0.57233(14) 0.33256(14) 0.0337(5) Uani 1 1 d . . .
O54 O 0.44543(18) 0.55679(13) 0.18979(13) 0.0300(5) Uani 1 1 d . . .
O55 O 0.67646(18) 0.61921(13) 0.28388(12) 0.0278(5) Uani 1 1 d . . .
O61 O 0.64040(18) 0.84542(14) 0.25206(13) 0.0303(5) Uani 1 1 d . . .
O62 O 0.65724(19) 0.87924(13) 0.41031(13) 0.0303(5) Uani 1 1 d . . .
O63 O 0.41387(19) 0.82472(14) 0.36443(14) 0.0344(5) Uani 1 1 d . . .
O64 O 0.28939(18) 0.69801(14) 0.21148(13) 0.0304(5) Uani 1 1 d . . .
O65 O 0.44631(18) 0.76108(13) 0.14617(13) 0.0284(5) Uani 1 1 d . . .
N11 N 0.9716(3) 0.2084(2) 0.2984(2) 0.0511(9) Uani 1 1 d . . .
N12 N 0.7868(3) 0.31825(19) 0.12601(19) 0.0438(8) Uani 1 1 d . . .
N21 N 0.4238(3) 0.9948(2) 0.2318(2) 0.0488(8) Uani 1 1 d . . .
N22 N 0.2314(3) 0.85901(19) 0.00132(19) 0.0398(7) Uani 1 1 d . . .
N31 N -0.1550(2) 0.58936(18) 0.61884(17) 0.0343(6) Uani 1 1 d . . .
N32 N -0.3881(3) 0.4407(2) 0.39271(19) 0.0422(7) Uani 1 1 d . . .
Cl12 Cl 0.42543(9) 0.23747(8) 0.27025(7) 0.0622(3) Uani 1 1 d . . .
Cl13 Cl 0.57315(11) 0.16112(7) 0.40767(7) 0.0623(3) Uani 1 1 d . . .
Cl22 Cl 0.67525(7) 0.90580(5) -0.05333(5) 0.0366(2) Uani 1 1 d . . .
Cl23 Cl 0.82996(7) 1.01209(6) 0.13050(6) 0.0415(2) Uani 1 1 d . . .
Cl32 Cl -0.00004(8) 0.52966(6) 0.27596(5) 0.0382(2) Uani 1 1 d . . .
Cl33 Cl 0.18022(6) 0.64127(5) 0.45169(5) 0.03139(18) Uani 1 1 d . . .
C11 C 0.6021(3) 0.26866(19) 0.2250(2) 0.0319(7) Uani 1 1 d . . .
C12 C 0.5582(3) 0.2328(2) 0.2816(2) 0.0389(8) Uani 1 1 d . . .
C13 C 0.6202(3) 0.1997(2) 0.3393(2) 0.0374(8) Uani 1 1 d . . .
C14 C 0.7346(3) 0.19442(19) 0.34711(19) 0.0332(8) Uani 1 1 d . . .
C15 C 0.7768(3) 0.22603(18) 0.28565(18) 0.0276(7) Uani 1 1 d . . .
C16 C 0.7165(3) 0.26104(18) 0.23036(17) 0.0253(6) Uani 1 1 d . . .
C17 C 0.8860(3) 0.2169(2) 0.2928(2) 0.0340(8) Uani 1 1 d . . .
C18 C 0.7563(3) 0.29290(19) 0.17233(19) 0.0288(7) Uani 1 1 d . . .
C21 C 0.4948(3) 0.90365(17) -0.01263(17) 0.0235(6) Uani 1 1 d . . .
C22 C 0.6196(3) 0.93112(18) 0.01755(18) 0.0254(6) Uani 1 1 d . . .
C23 C 0.6853(3) 0.97624(19) 0.09631(19) 0.0275(7) Uani 1 1 d . . .
C24 C 0.6357(3) 0.99834(18) 0.15586(18) 0.0277(7) Uani 1 1 d . . .
C25 C 0.5130(3) 0.96420(18) 0.12832(18) 0.0256(6) Uani 1 1 d . . .
C26 C 0.4466(3) 0.91893(17) 0.04838(18) 0.0236(6) Uani 1 1 d . . .
C27 C 0.4635(3) 0.9809(2) 0.1870(2) 0.0338(8) Uani 1 1 d . . .
C28 C 0.3245(3) 0.88527(18) 0.02178(18) 0.0282(7) Uani 1 1 d . . .
C31 C -0.1510(3) 0.49884(18) 0.34605(18) 0.0240(6) Uani 1 1 d . . .
C32 C -0.0338(3) 0.54281(18) 0.35943(17) 0.0244(6) Uani 1 1 d . . .
C33 C 0.0432(2) 0.59015(18) 0.43497(18) 0.0230(6) Uani 1 1 d . . .
C34 C 0.0154(2) 0.59834(16) 0.50718(17) 0.0206(6) Uani 1 1 d . . .
C35 C -0.1029(2) 0.56040(17) 0.49311(17) 0.0205(6) Uani 1 1 d . . .
C36 C -0.1818(2) 0.51363(17) 0.41774(17) 0.0226(6) Uani 1 1 d . . .
C37 C -0.1326(3) 0.57569(18) 0.56310(18) 0.0240(6) Uani 1 1 d . . .
C38 C -0.2969(3) 0.4736(2) 0.40390(19) 0.0289(7) Uani 1 1 d . . .
C41 C 0.7555(3) 0.74005(19) 0.51355(18) 0.0266(6) Uani 1 1 d . . .
H41A H 0.7598 0.8010 0.5131 0.032 Uiso 1 1 calc R . .
H41B H 0.8266 0.7383 0.5558 0.032 Uiso 1 1 calc R . .
C42 C 0.6558(3) 0.6994(2) 0.53045(19) 0.0294(7) Uani 1 1 d . . .
H42A H 0.6484 0.6372 0.5264 0.035 Uiso 1 1 calc R . .
H42B H 0.6652 0.7275 0.5863 0.035 Uiso 1 1 calc R . .
C43 C 0.4531(3) 0.6565(2) 0.4682(2) 0.0351(8) Uani 1 1 d . . .
H43A H 0.3925 0.6842 0.4473 0.042 Uiso 1 1 calc R . .
H43B H 0.4610 0.6527 0.5241 0.042 Uiso 1 1 calc R . .
C44 C 0.4186(3) 0.5670(2) 0.4144(2) 0.0357(8) Uani 1 1 d . . .
H44A H 0.4807 0.5399 0.4322 0.043 Uiso 1 1 calc R . .
H44B H 0.3508 0.5310 0.4183 0.043 Uiso 1 1 calc R . .
C45 C 0.3629(3) 0.4901(2) 0.2767(2) 0.0366(8) Uani 1 1 d . . .
H45A H 0.2923 0.4526 0.2756 0.044 Uiso 1 1 calc R . .
H45B H 0.4235 0.4615 0.2939 0.044 Uiso 1 1 calc R . .
C46 C 0.3453(3) 0.5043(2) 0.1931(2) 0.0352(8) Uani 1 1 d . . .
H46A H 0.3203 0.4475 0.1532 0.042 Uiso 1 1 calc R . .
H46B H 0.2840 0.5323 0.1767 0.042 Uiso 1 1 calc R . .
C47 C 0.5230(3) 0.5104(2) 0.1810(2) 0.0336(7) Uani 1 1 d . . .
H47A H 0.4933 0.4737 0.1245 0.040 Uiso 1 1 calc R . .
H47B H 0.5325 0.4725 0.2190 0.040 Uiso 1 1 calc R . .
C48 C 0.6342(3) 0.5733(2) 0.19970(18) 0.0298(7) Uani 1 1 d . . .
H48A H 0.6878 0.5426 0.1900 0.036 Uiso 1 1 calc R . .
H48B H 0.6245 0.6139 0.1644 0.036 Uiso 1 1 calc R . .
C49 C 0.7848(3) 0.67373(18) 0.32023(18) 0.0234(6) Uani 1 1 d . . .
C50 C 0.8190(3) 0.71392(18) 0.40382(19) 0.0242(6) Uani 1 1 d . . .
C51 C 0.9267(3) 0.77031(19) 0.4470(2) 0.0298(7) Uani 1 1 d . . .
H51A H 0.9504 0.7969 0.5034 0.036 Uiso 1 1 calc R . .
C52 C 1.0001(3) 0.7879(2) 0.4077(2) 0.0367(8) Uani 1 1 d . . .
H52A H 1.0735 0.8274 0.4372 0.044 Uiso 1 1 calc R . .
C53 C 0.9671(3) 0.7485(2) 0.3263(2) 0.0367(8) Uani 1 1 d . . .
H53A H 1.0183 0.7604 0.3002 0.044 Uiso 1 1 calc R . .
C54 C 0.8597(3) 0.6917(2) 0.2822(2) 0.0310(7) Uani 1 1 d . . .
H54A H 0.8373 0.6650 0.2259 0.037 Uiso 1 1 calc R . .
C61 C 0.7458(3) 0.8978(2) 0.31679(19) 0.0300(7) Uani 1 1 d . . .
H61A H 0.7879 0.9404 0.2966 0.036 Uiso 1 1 calc R . .
H61B H 0.7940 0.8614 0.3392 0.036 Uiso 1 1 calc R . .
C62 C 0.7130(3) 0.94233(19) 0.38009(19) 0.0321(7) Uani 1 1 d . . .
H62A H 0.7813 0.9827 0.4255 0.039 Uiso 1 1 calc R . .
H62B H 0.6616 0.9760 0.3561 0.039 Uiso 1 1 calc R . .
C63 C 0.5981(3) 0.9110(2) 0.4566(2) 0.0346(7) Uani 1 1 d . . .
H63A H 0.6424 0.9706 0.4896 0.041 Uiso 1 1 calc R . .
H63B H 0.5930 0.8748 0.4950 0.041 Uiso 1 1 calc R . .
C64 C 0.4816(3) 0.9112(2) 0.4052(2) 0.0364(8) Uani 1 1 d . . .
H64A H 0.4477 0.9388 0.4400 0.044 Uiso 1 1 calc R . .
H64B H 0.4850 0.9446 0.3646 0.044 Uiso 1 1 calc R . .
C65 C 0.2999(3) 0.8193(2) 0.3151(2) 0.0399(8) Uani 1 1 d . . .
H65A H 0.2994 0.8580 0.2782 0.048 Uiso 1 1 calc R . .
H65B H 0.2607 0.8375 0.3502 0.048 Uiso 1 1 calc R . .
C66 C 0.2402(3) 0.7277(2) 0.2659(2) 0.0364(8) Uani 1 1 d . . .
H66A H 0.2416 0.6899 0.3037 0.044 Uiso 1 1 calc R . .
H66B H 0.1599 0.7229 0.2339 0.044 Uiso 1 1 calc R . .
C67 C 0.2596(3) 0.7266(2) 0.1383(2) 0.0303(7) Uani 1 1 d . . .
H67A H 0.2703 0.7897 0.1515 0.036 Uiso 1 1 calc R . .
H67B H 0.1791 0.6972 0.1025 0.036 Uiso 1 1 calc R . .
C68 C 0.3342(3) 0.70531(19) 0.09596(18) 0.0283(7) Uani 1 1 d . . .
H68A H 0.3331 0.6439 0.0903 0.034 Uiso 1 1 calc R . .
H68B H 0.3084 0.7157 0.0408 0.034 Uiso 1 1 calc R . .
C69 C 0.5315(3) 0.75721(18) 0.12082(18) 0.0243(6) Uani 1 1 d . . .
C70 C 0.6407(3) 0.80420(18) 0.17971(18) 0.0248(6) Uani 1 1 d . . .
C71 C 0.7348(3) 0.8055(2) 0.1616(2) 0.0290(7) Uani 1 1 d . . .
H71A H 0.8085 0.8363 0.2013 0.035 Uiso 1 1 calc R . .
C72 C 0.7206(3) 0.7608(2) 0.0841(2) 0.0382(8) Uani 1 1 d . . .
H72A H 0.7852 0.7611 0.0712 0.046 Uiso 1 1 calc R . .
C73 C 0.6145(3) 0.7164(2) 0.0263(2) 0.0395(8) Uani 1 1 d . . .
H73A H 0.6061 0.6873 -0.0266 0.047 Uiso 1 1 calc R . .
C74 C 0.5196(3) 0.7136(2) 0.04431(19) 0.0310(7) Uani 1 1 d . . .
H74A H 0.4465 0.6819 0.0043 0.037 Uiso 1 1 calc R . .
C1 C 0.0953(5) 0.0468(4) 0.3100(3) 0.0794(15) Uiso 1 1 d . . .
H1A H 0.0753 0.1019 0.3115 0.095 Uiso 1 1 calc R A 1
H1B H 0.0469 0.0069 0.2555 0.095 Uiso 1 1 calc R A 1
Cl1A Cl 0.0699(3) 0.0055(3) 0.3797(3) 0.1048(12) Uiso 0.627(8) 1 d P B 1
Cl2A Cl 0.2443(2) 0.06682(17) 0.32389(14) 0.0638(9) Uiso 0.627(8) 1 d P B 1
Cl1B Cl 0.0493(4) 0.0258(3) 0.4026(3) 0.0681(15) Uiso 0.373(8) 1 d P B 2
Cl2B Cl 0.2165(6) 0.0406(5) 0.3372(4) 0.112(2) Uiso 0.373(8) 1 d P B 2
C2 C 0.0448(5) 0.2842(3) 0.1530(3) 0.0758(14) Uiso 1 1 d . . .
H2A H -0.0311 0.2428 0.1352 0.091 Uiso 1 1 calc R C 1
H2B H 0.0546 0.3300 0.2003 0.091 Uiso 1 1 calc R C 1
Cl3A Cl 0.1480(3) 0.2294(2) 0.1856(2) 0.1119(11) Uiso 0.671(6) 1 d P D 1
Cl4A Cl 0.0484(2) 0.3294(2) 0.07665(17) 0.0910(9) Uiso 0.671(6) 1 d P D 1
Cl3B Cl 0.1614(5) 0.2517(4) 0.1525(4) 0.0942(19) Uiso 0.329(6) 1 d P D 2
Cl4B Cl 0.0469(4) 0.3763(4) 0.1021(3) 0.0795(17) Uiso 0.329(6) 1 d P D 2
C3 C 0.8620(5) 0.4919(4) 0.0491(4) 0.0837(16) Uiso 1 1 d . . .
H3A H 0.8539 0.4603 -0.0053 0.100 Uiso 1 1 calc R E 1
H3B H 0.8586 0.4498 0.0825 0.100 Uiso 1 1 calc R E 1
Cl5A Cl 0.9926(3) 0.57029(19) 0.09560(16) 0.0466(6) Uiso 0.40 1 d P F 1
Cl6A Cl 0.7508(5) 0.5372(3) 0.0380(3) 0.0653(11) Uiso 0.40 1 d P F 1
Cl5B Cl 1.0287(3) 0.5478(2) 0.10299(19) 0.0390(7) Uiso 0.30 1 d P F 2
Cl6B Cl 0.7946(6) 0.5513(4) 0.0502(4) 0.0817(19) Uiso 0.30 1 d P F 2
Cl5C Cl 0.9495(3) 0.5963(2) 0.0923(2) 0.0545(9) Uiso 0.30 1 d P F 3
Cl6C Cl 0.7047(4) 0.5157(3) 0.0286(2) 0.0497(10) Uiso 0.30 1 d P F 3
C4 C 0.0227(6) 0.8979(4) 0.0646(4) 0.104(2) Uani 1 1 d . . .
H4A H 0.0606 0.8745 0.0305 0.125 Uiso 1 1 calc R . .
H4B H -0.0581 0.8870 0.0292 0.125 Uiso 1 1 calc R . .
Cl7 Cl 0.08721(15) 1.01011(14) 0.10666(12) 0.1130(6) Uani 1 1 d . . .
Cl8 Cl 0.03383(13) 0.84534(11) 0.14519(11) 0.0994(5) Uani 1 1 d . . .

loop_
_atom_site_aniso_label
_atom_site_aniso_U_11
_atom_site_aniso_U_22
_atom_site_aniso_U_33
_atom_site_aniso_U_23
_atom_site_aniso_U_13
_atom_site_aniso_U_12
K1 0.0276(3) 0.0214(3) 0.0267(3) 0.0070(2) 0.0113(3) 0.0072(3)
O11 0.0390(14) 0.0334(13) 0.0417(14) 0.0049(11) 0.0026(11) 0.0161(11)
O14 0.0710(19) 0.0296(12) 0.0269(13) 0.0079(10) 0.0046(12) 0.0104(12)
O21 0.0338(12) 0.0200(10) 0.0210(10) 0.0006(8) 0.0029(9) 0.0034(9)
O24 0.0437(14) 0.0243(11) 0.0206(11) 0.0042(9) -0.0008(10) 0.0065(10)
O31 0.0349(13) 0.0286(11) 0.0221(11) 0.0006(9) 0.0004(9) 0.0103(10)
O34 0.0264(11) 0.0207(10) 0.0236(11) 0.0000(8) 0.0045(9) 0.0038(8)
O51 0.0263(11) 0.0254(10) 0.0267(11) 0.0027(9) 0.0128(9) 0.0047(9)
O52 0.0256(11) 0.0293(11) 0.0314(11) 0.0128(9) 0.0132(9) 0.0081(9)
O53 0.0353(13) 0.0284(11) 0.0351(13) 0.0105(10) 0.0122(10) 0.0054(10)
O54 0.0308(12) 0.0236(11) 0.0300(12) 0.0048(9) 0.0060(10) 0.0083(9)
O55 0.0283(11) 0.0304(11) 0.0229(11) 0.0019(9) 0.0105(9) 0.0079(9)
O61 0.0271(11) 0.0313(11) 0.0249(11) 0.0022(9) 0.0076(9) 0.0015(9)
O62 0.0388(13) 0.0242(11) 0.0268(11) 0.0073(9) 0.0107(10) 0.0102(9)
O63 0.0327(13) 0.0329(12) 0.0356(13) 0.0056(10) 0.0099(10) 0.0136(10)
O64 0.0311(12) 0.0331(12) 0.0302(12) 0.0116(10) 0.0129(10) 0.0116(10)
O65 0.0262(11) 0.0274(11) 0.0265(11) 0.0021(9) 0.0094(9) 0.0029(9)
N11 0.0365(18) 0.0404(18) 0.062(2) -0.0008(16) 0.0060(16) 0.0138(15)
N12 0.056(2) 0.0364(16) 0.0347(17) 0.0060(13) 0.0181(15) 0.0068(15)
N21 0.060(2) 0.051(2) 0.0462(19) 0.0176(16) 0.0267(18) 0.0237(17)
N22 0.0393(18) 0.0337(15) 0.0458(18) 0.0129(13) 0.0151(15) 0.0096(14)
N31 0.0363(16) 0.0351(15) 0.0350(16) 0.0106(12) 0.0162(13) 0.0125(13)
N32 0.0308(16) 0.0437(17) 0.0461(18) 0.0207(14) 0.0078(14) 0.0039(14)
Cl12 0.0400(6) 0.0681(7) 0.0704(7) -0.0085(6) 0.0270(5) 0.0102(5)
Cl13 0.0886(9) 0.0483(6) 0.0503(6) 0.0042(5) 0.0444(6) -0.0027(5)
Cl22 0.0413(5) 0.0364(4) 0.0379(5) 0.0111(4) 0.0193(4) 0.0155(4)
Cl23 0.0271(4) 0.0416(5) 0.0451(5) 0.0145(4) 0.0024(4) 0.0054(4)
Cl32 0.0494(5) 0.0491(5) 0.0248(4) 0.0119(4) 0.0191(4) 0.0216(4)
Cl33 0.0255(4) 0.0334(4) 0.0375(4) 0.0117(3) 0.0147(3) 0.0070(3)
C11 0.0318(17) 0.0197(14) 0.0299(17) -0.0064(12) 0.0025(14) 0.0044(13)
C12 0.0347(19) 0.0321(18) 0.040(2) -0.0097(15) 0.0164(16) 0.0017(15)
C13 0.049(2) 0.0250(16) 0.0305(18) -0.0049(13) 0.0190(16) -0.0016(15)
C14 0.048(2) 0.0167(14) 0.0223(15) -0.0023(12) 0.0065(14) 0.0018(13)
C15 0.0313(17) 0.0166(13) 0.0230(15) -0.0038(11) 0.0030(13) 0.0028(12)
C16 0.0303(16) 0.0181(13) 0.0191(14) -0.0010(11) 0.0045(12) 0.0032(12)
C17 0.0352(19) 0.0247(16) 0.0297(17) 0.0006(13) 0.0012(15) 0.0083(14)
C18 0.0353(18) 0.0195(14) 0.0251(16) 0.0012(12) 0.0064(14) 0.0070(13)
C21 0.0292(16) 0.0133(12) 0.0235(15) 0.0055(11) 0.0049(12) 0.0055(11)
C22 0.0300(16) 0.0199(14) 0.0259(15) 0.0082(12) 0.0088(13) 0.0084(12)
C23 0.0263(16) 0.0223(14) 0.0285(16) 0.0107(12) 0.0025(13) 0.0067(12)
C24 0.0342(17) 0.0192(14) 0.0237(15) 0.0101(12) 0.0026(13) 0.0072(12)
C25 0.0352(17) 0.0190(13) 0.0211(14) 0.0068(11) 0.0078(13) 0.0086(12)
C26 0.0279(16) 0.0165(13) 0.0233(14) 0.0073(11) 0.0054(12) 0.0065(11)
C27 0.042(2) 0.0263(16) 0.0259(16) 0.0071(13) 0.0055(15) 0.0091(14)
C28 0.0391(19) 0.0180(14) 0.0248(15) 0.0077(12) 0.0093(14) 0.0061(13)
C31 0.0287(16) 0.0177(13) 0.0225(14) 0.0049(11) 0.0041(12) 0.0107(12)
C32 0.0322(16) 0.0246(14) 0.0195(14) 0.0063(11) 0.0098(12) 0.0146(13)
C33 0.0235(15) 0.0221(14) 0.0258(15) 0.0076(11) 0.0098(12) 0.0103(12)
C34 0.0243(15) 0.0127(12) 0.0233(14) 0.0043(10) 0.0070(12) 0.0064(11)
C35 0.0242(14) 0.0175(13) 0.0206(14) 0.0062(11) 0.0073(11) 0.0091(11)
C36 0.0227(14) 0.0171(13) 0.0249(14) 0.0062(11) 0.0052(12) 0.0060(11)
C37 0.0254(15) 0.0198(13) 0.0259(15) 0.0066(12) 0.0075(13) 0.0080(12)
C38 0.0278(17) 0.0266(15) 0.0270(16) 0.0102(13) 0.0033(13) 0.0067(13)
C41 0.0304(16) 0.0231(14) 0.0214(14) 0.0026(11) 0.0047(13) 0.0092(12)
C42 0.0320(17) 0.0334(16) 0.0254(16) 0.0104(13) 0.0115(13) 0.0119(14)
C43 0.0343(18) 0.0387(18) 0.043(2) 0.0171(16) 0.0254(16) 0.0102(15)
C44 0.0359(19) 0.0359(18) 0.0407(19) 0.0174(15) 0.0208(16) 0.0055(15)
C45 0.0347(19) 0.0246(16) 0.0405(19) 0.0099(14) 0.0078(15) -0.0014(14)
C46 0.0291(17) 0.0297(16) 0.0334(18) 0.0035(14) 0.0019(14) 0.0022(14)
C47 0.0363(19) 0.0281(16) 0.0284(16) 0.0017(13) 0.0033(14) 0.0136(14)
C48 0.0396(19) 0.0298(16) 0.0206(15) 0.0042(12) 0.0093(14) 0.0169(14)
C49 0.0234(15) 0.0220(14) 0.0285(15) 0.0099(12) 0.0104(12) 0.0108(12)
C50 0.0254(15) 0.0199(13) 0.0309(16) 0.0101(12) 0.0111(13) 0.0111(12)
C51 0.0237(15) 0.0264(15) 0.0355(17) 0.0088(13) 0.0056(13) 0.0087(12)
C52 0.0241(17) 0.0358(18) 0.050(2) 0.0197(16) 0.0116(16) 0.0070(14)
C53 0.0336(18) 0.0432(19) 0.050(2) 0.0276(17) 0.0250(17) 0.0175(16)
C54 0.0366(18) 0.0347(17) 0.0329(17) 0.0163(14) 0.0175(15) 0.0204(15)
C61 0.0233(16) 0.0257(15) 0.0327(17) 0.0097(13) 0.0025(13) 0.0030(12)
C62 0.0350(18) 0.0228(15) 0.0300(17) 0.0064(13) 0.0055(14) 0.0038(13)
C63 0.041(2) 0.0302(16) 0.0274(17) 0.0011(13) 0.0095(15) 0.0115(15)
C64 0.044(2) 0.0299(17) 0.0315(18) -0.0010(14) 0.0109(15) 0.0154(15)
C65 0.0331(19) 0.049(2) 0.040(2) 0.0058(16) 0.0148(16) 0.0187(16)
C66 0.0275(17) 0.044(2) 0.0383(19) 0.0107(16) 0.0148(15) 0.0083(15)
C67 0.0229(16) 0.0326(16) 0.0328(17) 0.0118(14) 0.0062(13) 0.0079(13)
C68 0.0263(16) 0.0258(15) 0.0245(15) 0.0065(12) 0.0031(13) 0.0024(12)
C69 0.0287(16) 0.0219(14) 0.0279(15) 0.0125(12) 0.0134(13) 0.0099(12)
C70 0.0307(16) 0.0223(14) 0.0262(15) 0.0126(12) 0.0121(13) 0.0106(12)
C71 0.0297(17) 0.0294(16) 0.0336(17) 0.0151(13) 0.0132(14) 0.0130(13)
C72 0.042(2) 0.0407(19) 0.049(2) 0.0217(17) 0.0271(18) 0.0231(17)
C73 0.056(2) 0.0400(19) 0.0339(18) 0.0125(15) 0.0248(18) 0.0235(18)
C74 0.0370(18) 0.0283(16) 0.0265(16) 0.0067(13) 0.0096(14) 0.0117(14)
C4 0.085(4) 0.128(6) 0.097(5) 0.001(4) 0.050(4) 0.020(4)
Cl7 0.0859(11) 0.1450(17) 0.1092(13) 0.0446(12) 0.0466(10) 0.0120(11)
Cl8 0.0766(10) 0.1055(12) 0.1156(13) 0.0329(10) 0.0235(9) 0.0454(9)

loop_
_atom_type_symbol
_atom_type_description
_atom_type_scat_dispersion_real
_atom_type_scat_dispersion_imag
_atom_type_scat_source
C C 0.0033 0.0016 'International Tables Vol C Tables 4.2.6.8 and 6.1.1.4'
H H 0.0000 0.0000 'International Tables Vol C Tables 4.2.6.8 and 6.1.1.4'
O O 0.0106 0.0060 'International Tables Vol C Tables 4.2.6.8 and 6.1.1.4'
K K 0.2009 0.2494 'International Tables Vol C Tables 4.2.6.8 and 6.1.1.4'
Cl Cl 0.1484 0.1585 'International Tables Vol C Tables 4.2.6.8 and 6.1.1.4'
N N 0.0061 0.0033 'International Tables Vol C Tables 4.2.6.8 and 6.1.1.4'

loop_
_geom_angle_atom_site_label_1
_geom_angle_atom_site_label_2
_geom_angle_atom_site_label_3
_geom_angle
O53 K1 O63 93.14(7)
O53 K1 O54 61.80(7)
O63 K1 O54 133.66(7)
O53 K1 O62 133.87(7)
O63 K1 O62 62.42(7)
O54 K1 O62 161.25(7)
O53 K1 O52 62.62(6)
O63 K1 O52 72.69(6)
O54 K1 O52 118.40(6)
O62 K1 O52 72.53(6)
O53 K1 O64 73.89(7)
O63 K1 O64 60.57(6)
O54 K1 O64 74.64(6)
O62 K1 O64 116.81(7)
O52 K1 O64 112.54(6)
O53 K1 O55 91.02(7)
O63 K1 O55 167.78(7)
O54 K1 O55 58.09(6)
O62 K1 O55 106.79(7)
O52 K1 O55 99.20(6)
O64 K1 O55 131.65(6)
O53 K1 O61 169.04(7)
O63 K1 O61 92.57(7)
O54 K1 O61 107.73(7)
O62 K1 O61 57.06(6)
O52 K1 O61 128.15(6)
O64 K1 O61 100.95(6)
O55 K1 O61 85.31(6)
O53 K1 O65 120.70(7)
O63 K1 O65 89.02(6)
O54 K1 O65 74.78(6)
O62 K1 O65 98.69(6)
O52 K1 O65 161.70(6)
O64 K1 O65 56.34(6)
O55 K1 O65 98.72(6)
O61 K1 O65 50.06(6)
O53 K1 O51 89.17(6)
O63 K1 O51 118.64(6)
O54 K1 O51 100.43(6)
O62 K1 O51 72.76(6)
O52 K1 O51 54.72(6)
O64 K1 O51 162.76(6)
O55 K1 O51 49.89(6)
O61 K1 O51 96.29(6)
O65 K1 O51 139.18(6)
C50 O51 C41 118.5(2)
C50 O51 K1 103.30(16)
C41 O51 K1 106.92(16)
C42 O52 C43 113.9(2)
C42 O52 K1 126.38(17)
C43 O52 K1 105.74(18)
C44 O53 C45 112.8(2)
C44 O53 K1 117.20(18)
C45 O53 K1 119.21(19)
C47 O54 C46 113.7(2)
C47 O54 K1 120.34(17)
C46 O54 K1 108.77(18)
C49 O55 C48 119.2(2)
C49 O55 K1 108.55(16)
C48 O55 K1 109.74(17)
C70 O61 C61 119.5(2)
C70 O61 K1 106.78(16)
C61 O61 K1 110.69(17)
C63 O62 C62 114.4(2)
C63 O62 K1 108.25(18)
C62 O62 K1 121.50(17)
C64 O63 C65 112.7(2)
C64 O63 K1 115.78(19)
C65 O63 K1 119.82(19)
C66 O64 C67 114.4(2)
C66 O64 K1 107.20(18)
C67 O64 K1 121.11(17)
C69 O65 C68 118.8(2)
C69 O65 K1 103.73(16)
C68 O65 K1 108.05(16)
O11 C11 C12 122.9(3)
O11 C11 C16 120.3(3)
C12 C11 C16 116.7(3)
C13 C12 C11 122.0(3)
C13 C12 Cl12 122.5(3)
C11 C12 Cl12 115.5(3)
C12 C13 C14 121.7(3)
C12 C13 Cl13 122.9(3)
C14 C13 Cl13 115.4(3)
O14 C14 C13 123.2(3)
O14 C14 C15 120.5(3)
C13 C14 C15 116.3(3)
C16 C15 C17 123.5(3)
C16 C15 C14 121.6(3)
C17 C15 C14 114.9(3)
C15 C16 C18 122.4(3)
C15 C16 C11 121.4(3)
C18 C16 C11 116.2(3)
N11 C17 C15 179.0(4)
N12 C18 C16 179.3(4)
O21 C21 C26 121.4(3)
O21 C21 C22 122.3(3)
C26 C21 C22 116.3(2)
C23 C22 C21 121.6(3)
C23 C22 Cl22 122.6(3)
C21 C22 Cl22 115.8(2)
C22 C23 C24 121.7(3)
C22 C23 Cl23 121.7(3)
C24 C23 Cl23 116.5(2)
O24 C24 C25 120.8(3)
O24 C24 C23 122.3(3)
C25 C24 C23 116.8(3)
C26 C25 C27 121.1(3)
C26 C25 C24 121.2(3)
C27 C25 C24 117.7(3)
C25 C26 C28 120.6(3)
C25 C26 C21 121.9(3)
C28 C26 C21 117.5(3)
N21 C27 C25 178.7(4)
N22 C28 C26 179.5(4)
O31 C31 C32 122.9(3)
O31 C31 C36 120.8(3)
C32 C31 C36 116.2(2)
C33 C32 C31 121.4(3)
C33 C32 Cl32 122.3(2)
C31 C32 Cl32 116.3(2)
C32 C33 C34 122.2(3)
C32 C33 Cl33 122.0(2)
C34 C33 Cl33 115.7(2)
O34 C34 C35 121.3(3)
O34 C34 C33 122.3(3)
C35 C34 C33 116.4(2)
C36 C35 C37 121.5(3)
C36 C35 C34 122.1(3)
C37 C35 C34 116.4(2)
C35 C36 C38 122.5(3)
C35 C36 C31 121.3(3)
C38 C36 C31 116.2(3)
N31 C37 C35 178.7(3)
N32 C38 C36 179.0(4)
O51 C41 C42 105.9(2)
O51 C41 H41A 110.6
C42 C41 H41A 110.6
O51 C41 H41B 110.6
C42 C41 H41B 110.6
H41A C41 H41B 108.7
O52 C42 C41 107.9(2)
O52 C42 H42A 110.1
C41 C42 H42A 110.1
O52 C42 H42B 110.1
C41 C42 H42B 110.1
H42A C42 H42B 108.4
O52 C43 C44 112.8(3)
O52 C43 H43A 109.0
C44 C43 H43A 109.0
O52 C43 H43B 109.0
C44 C43 H43B 109.0
H43A C43 H43B 107.8
O53 C44 C43 108.6(3)
O53 C44 H44A 110.0
C43 C44 H44A 110.0
O53 C44 H44B 110.0
C43 C44 H44B 110.0
H44A C44 H44B 108.4
O53 C45 C46 108.0(3)
O53 C45 H45A 110.1
C46 C45 H45A 110.1
O53 C45 H45B 110.1
C46 C45 H45B 110.1
H45A C45 H45B 108.4
O54 C46 C45 113.1(3)
O54 C46 H46A 109.0
C45 C46 H46A 109.0
O54 C46 H46B 109.0
C45 C46 H46B 109.0
H46A C46 H46B 107.8
O54 C47 C48 108.9(2)
O54 C47 H47A 109.9
C48 C47 H47A 109.9
O54 C47 H47B 109.9
C48 C47 H47B 109.9
H47A C47 H47B 108.3
O55 C48 C47 107.0(3)
O55 C48 H48A 110.3
C47 C48 H48A 110.3
O55 C48 H48B 110.3
C47 C48 H48B 110.3
H48A C48 H48B 108.6
O55 C49 C54 126.0(3)
O55 C49 C50 114.6(3)
C54 C49 C50 119.4(3)
O51 C50 C51 126.0(3)
O51 C50 C49 114.2(3)
C51 C50 C49 119.7(3)
C50 C51 C52 120.0(3)
C50 C51 H51A 120.0
C52 C51 H51A 120.0
C53 C52 C51 120.4(3)
C53 C52 H52A 119.8
C51 C52 H52A 119.8
C52 C53 C54 120.4(3)
C52 C53 H53A 119.8
C54 C53 H53A 119.8
C49 C54 C53 120.1(3)
C49 C54 H54A 120.0
C53 C54 H54A 120.0
O61 C61 C62 105.1(3)
O61 C61 H61A 110.7
C62 C61 H61A 110.7
O61 C61 H61B 110.7
C62 C61 H61B 110.7
H61A C61 H61B 108.8
O62 C62 C61 109.1(2)
O62 C62 H62A 109.9
C61 C62 H62A 109.9
O62 C62 H62B 109.9
C61 C62 H62B 109.9
H62A C62 H62B 108.3
O62 C63 C64 113.5(3)
O62 C63 H63A 108.9
C64 C63 H63A 108.9
O62 C63 H63B 108.9
C64 C63 H63B 108.9
H63A C63 H63B 107.7
O63 C64 C63 109.2(3)
O63 C64 H64A 109.8
C63 C64 H64A 109.8
O63 C64 H64B 109.8
C63 C64 H64B 109.8
H64A C64 H64B 108.3
O63 C65 C66 108.6(3)
O63 C65 H65A 110.0
C66 C65 H65A 110.0
O63 C65 H65B 110.0
C66 C65 H65B 110.0
H65A C65 H65B 108.4
O64 C66 C65 113.2(3)
O64 C66 H66A 108.9
C65 C66 H66A 108.9
O64 C66 H66B 108.9
C65 C66 H66B 108.9
H66A C66 H66B 107.8
O64 C67 C68 108.0(2)
O64 C67 H67A 110.1
C68 C67 H67A 110.1
O64 C67 H67B 110.1
C68 C67 H67B 110.1
H67A C67 H67B 108.4
O65 C68 C67 106.1(2)
O65 C68 H68A 110.5
C67 C68 H68A 110.5
O65 C68 H68B 110.5
C67 C68 H68B 110.5
H68A C68 H68B 108.7
O65 C69 C74 126.0(3)
O65 C69 C70 114.4(3)
C74 C69 C70 119.6(3)
O61 C70 C71 126.1(3)
O61 C70 C69 113.7(3)
C71 C70 C69 120.2(3)
C70 C71 C72 119.1(3)
C70 C71 H71A 120.4
C72 C71 H71A 120.4
C73 C72 C71 120.7(3)
C73 C72 H72A 119.6
C71 C72 H72A 119.6
C72 C73 C74 120.5(3)
C72 C73 H73A 119.7
C74 C73 H73A 119.7
C73 C74 C69 119.8(3)
C73 C74 H74A 120.1
C69 C74 H74A 120.1
Cl1A C1 Cl2A 112.0(4)
Cl2B C1 Cl1B 104.2(4)
Cl2B C1 H1A 124.0
Cl1A C1 H1A 109.2
Cl2A C1 H1A 109.2
Cl1B C1 H1A 92.8
Cl2B C1 H1B 111.0
Cl1A C1 H1B 109.2
Cl2A C1 H1B 109.2
Cl1B C1 H1B 116.0
H1A C1 H1B 107.9
Cl4A C2 Cl3A 115.1(3)
Cl3B C2 Cl4B 104.8(4)
Cl4A C2 H2A 108.5
Cl3B C2 H2A 122.5
Cl3A C2 H2A 108.5
Cl4B C2 H2A 114.3
Cl4A C2 H2B 108.5
Cl3B C2 H2B 118.3
Cl3A C2 H2B 108.5
Cl4B C2 H2B 82.5
H2A C2 H2B 107.5
Cl6A C3 Cl5A 111.5(4)
Cl6B C3 Cl5B 114.1(4)
Cl5C C3 Cl6C 99.4(3)
Cl6B C3 H3A 116.6
Cl5C C3 H3A 120.0
Cl6A C3 H3A 109.3
Cl5A C3 H3A 109.3
Cl5B C3 H3A 101.7
Cl6C C3 H3A 104.2
Cl6B C3 H3B 116.9
Cl5C C3 H3B 121.2
Cl6A C3 H3B 109.3
Cl5A C3 H3B 109.3
Cl5B C3 H3B 96.9
Cl6C C3 H3B 99.8
H3A C3 H3B 108.0
Cl7 C4 Cl8 109.4(3)
Cl7 C4 H4A 109.8
Cl8 C4 H4A 109.8
Cl7 C4 H4B 109.8
Cl8 C4 H4B 109.8
H4A C4 H4B 108.2

loop_
_geom_bond_atom_site_label_1
_geom_bond_atom_site_label_2
_geom_bond_distance
K1 O53 2.751(2)
K1 O63 2.785(2)
K1 O54 2.811(2)
K1 O62 2.813(2)
K1 O52 2.822(2)
K1 O64 2.885(2)
K1 O55 2.904(2)
K1 O61 2.911(2)
K1 O65 3.041(2)
K1 O51 3.109(2)
O11 C11 1.212(4)
O14 C14 1.204(4)
O21 C21 1.234(3)
O24 C24 1.238(3)
O31 C31 1.221(3)
O34 C34 1.234(3)
O51 C50 1.367(4)
O51 C41 1.432(3)
O52 C42 1.417(4)
O52 C43 1.437(4)
O53 C44 1.419(4)
O53 C45 1.427(4)
O54 C47 1.426(4)
O54 C46 1.436(4)
O55 C49 1.372(4)
O55 C48 1.431(3)
O61 C70 1.368(4)
O61 C61 1.440(4)
O62 C63 1.427(4)
O62 C62 1.427(4)
O63 C64 1.420(4)
O63 C65 1.428(4)
O64 C66 1.423(4)
O64 C67 1.426(4)
O65 C69 1.353(4)
O65 C68 1.438(4)
N11 C17 1.132(4)
N12 C18 1.140(4)
N21 C27 1.118(5)
N22 C28 1.109(4)
N31 C37 1.140(4)
N32 C38 1.135(4)
Cl12 C12 1.701(4)
Cl13 C13 1.705(4)
Cl22 C22 1.711(3)
Cl23 C23 1.713(3)
Cl32 C32 1.701(3)
Cl33 C33 1.713(3)
C11 C12 1.474(5)
C11 C16 1.503(5)
C12 C13 1.352(5)
C13 C14 1.480(5)
C14 C15 1.511(5)
C15 C16 1.335(4)
C15 C17 1.435(5)
C16 C18 1.440(4)
C21 C26 1.457(4)
C21 C22 1.475(4)
C22 C23 1.361(4)
C23 C24 1.468(5)
C24 C25 1.460(4)
C25 C26 1.379(4)
C25 C27 1.437(5)
C26 C28 1.453(5)
C31 C32 1.470(4)
C31 C36 1.478(4)
C32 C33 1.362(4)
C33 C34 1.460(4)
C34 C35 1.459(4)
C35 C36 1.365(4)
C35 C37 1.442(4)
C36 C38 1.429(4)
C41 C42 1.490(4)
C41 H41A 0.9900
C41 H41B 0.9900
C42 H42A 0.9900
C42 H42B 0.9900
C43 C44 1.500(5)
C43 H43A 0.9900
C43 H43B 0.9900
C44 H44A 0.9900
C44 H44B 0.9900
C45 C46 1.508(5)
C45 H45A 0.9900
C45 H45B 0.9900
C46 H46A 0.9900
C46 H46B 0.9900
C47 C48 1.490(5)
C47 H47A 0.9900
C47 H47B 0.9900
C48 H48A 0.9900
C48 H48B 0.9900
C49 C54 1.386(4)
C49 C50 1.411(4)
C50 C51 1.385(4)
C51 C52 1.387(5)
C51 H51A 0.9500
C52 C53 1.375(5)
C52 H52A 0.9500
C53 C54 1.387(5)
C53 H53A 0.9500
C54 H54A 0.9500
C61 C62 1.488(5)
C61 H61A 0.9900
C61 H61B 0.9900
C62 H62A 0.9900
C62 H62B 0.9900
C63 C64 1.491(5)
C63 H63A 0.9900
C63 H63B 0.9900
C64 H64A 0.9900
C64 H64B 0.9900
C65 C66 1.498(5)
C65 H65A 0.9900
C65 H65B 0.9900
C66 H66A 0.9900
C66 H66B 0.9900
C67 C68 1.492(5)
C67 H67A 0.9900
C67 H67B 0.9900
C68 H68A 0.9900
C68 H68B 0.9900
C69 C74 1.384(4)
C69 C70 1.412(4)
C70 C71 1.378(4)
C71 C72 1.397(5)
C71 H71A 0.9500
C72 C73 1.372(5)
C72 H72A 0.9500
C73 C74 1.384(5)
C73 H73A 0.9500
C74 H74A 0.9500
C1 Cl2B 1.525(8)
C1 Cl1A 1.616(7)
C1 Cl2A 1.832(6)
C1 Cl1B 2.013(8)
C1 H1A 0.9900
C1 H1B 0.9900
C2 Cl4A 1.674(6)
C2 Cl3B 1.724(8)
C2 Cl3A 1.766(6)
C2 Cl4B 1.889(7)
C2 H2A 0.9900
C2 H2B 0.9900
C3 Cl6B 1.448(8)
C3 Cl5C 1.725(7)
C3 Cl6A 1.738(7)
C3 Cl5A 1.739(6)
C3 Cl5B 1.993(7)
C3 Cl6C 2.099(7)
C3 H3A 0.9900
C3 H3B 0.9900
C4 Cl7 1.766(7)
C4 Cl8 1.785(7)
C4 H4A 0.9900
C4 H4B 0.9900
